data_7115574
loop_
_publ_author_name
'Wei-Xuan Nie'
'Song-Song Bao'
'Dai Zeng'
'Li-Rong Guo'
'Li-Min Zheng'

_publ_section_title
;
 Exfoliated layered copper phosphonate showing enhanced adsorption
 capability towards Pb ions
;
_journal_name_full Chem.Commun.
_journal_page_first 10622
_journal_paper_doi 10.1039/C4cc03774J
_journal_volume 50
_journal_year 2014
_chemical_formula_moiety 'C4 H4 Br Cu O4 P S'
_chemical_formula_sum 'C4 H4 Br Cu O4 P S'
_chemical_formula_weight 322.55
_chemical_name_systematic
;
 ?
;
_space_group_crystal_system monoclinic
_space_group_IT_number 14
_space_group_name_Hall '-P 2ybc'
_space_group_name_H-M_alt 'P 1 21/c 1'
_symmetry_space_group_name_Hall '-P 2ybc'
_symmetry_space_group_name_H-M 'P 1 21/c 1'
_atom_sites_solution_hydrogens mixed
_audit_creation_method SHELXL-2013
_cell_angle_alpha 90
_cell_angle_beta 100.075(4)
_cell_angle_gamma 90
_cell_formula_units_Z 4
_cell_length_a 15.899(4)
_cell_length_b 7.627(2)
_cell_length_c 7.3440(19)
_cell_measurement_reflns_used 3841
_cell_measurement_temperature 296(2)
_cell_measurement_theta_max 28.287
_cell_measurement_theta_min 2.602
_cell_volume 876.8(4)
_computing_cell_refinement SMART
_computing_data_collection 'SMART (Bruker, 2000)'
_computing_data_reduction 'SAINT (Bruker, 2000)'
_computing_molecular_graphics SHELXTL
_computing_publication_material SHELXTL
_computing_structure_refinement 'SHELXL-2013 (Sheldrick, 2013)'
_computing_structure_solution 'SHELXTL (Bruker, 2000)'
_diffrn_ambient_temperature 296(2)
_diffrn_measured_fraction_theta_full 0.985
_diffrn_measured_fraction_theta_max 0.986
_diffrn_measurement_device_type 'Bruker APEX II'
_diffrn_radiation_type MoK\a
_diffrn_radiation_wavelength 0.71073
_diffrn_reflns_av_R_equivalents 0.0706
_diffrn_reflns_av_unetI/netI 0.0649
_diffrn_reflns_Laue_measured_fraction_full 0.985
_diffrn_reflns_Laue_measured_fraction_max 0.986
_diffrn_reflns_limit_h_max 19
_diffrn_reflns_limit_h_min -19
_diffrn_reflns_limit_k_max 9
_diffrn_reflns_limit_k_min -9
_diffrn_reflns_limit_l_max 6
_diffrn_reflns_limit_l_min -9
_diffrn_reflns_number 5973
_diffrn_reflns_point_group_measured_fraction_full 0.985
_diffrn_reflns_point_group_measured_fraction_max 0.986
_diffrn_reflns_theta_full 25.242
_diffrn_reflns_theta_max 25.995
_diffrn_reflns_theta_min 1.301
_exptl_absorpt_coefficient_mu 7.437
_exptl_absorpt_correction_T_max 0.411
_exptl_absorpt_correction_T_min 0.182
_exptl_absorpt_correction_type multi-scan
_exptl_absorpt_process_details 'SADABS(Bruker, 2000)'
_exptl_crystal_density_diffrn 2.444
_exptl_crystal_F_000 620
_exptl_crystal_size_max 0.250
_exptl_crystal_size_mid 0.200
_exptl_crystal_size_min 0.120
_refine_diff_density_max 1.077
_refine_diff_density_min -1.750
_refine_diff_density_rms 0.268
_refine_ls_extinction_method none
_refine_ls_goodness_of_fit_ref 1.001
_refine_ls_hydrogen_treatment constr
_refine_ls_matrix_type full
_refine_ls_number_parameters 109
_refine_ls_number_reflns 1696
_refine_ls_number_restraints 0
_refine_ls_restrained_S_all 1.001
_refine_ls_R_factor_all 0.0632
_refine_ls_R_factor_gt 0.0591
_refine_ls_shift/su_max 0.001
_refine_ls_shift/su_mean 0.000
_refine_ls_structure_factor_coef Fsqd
_refine_ls_weighting_details 'w=1/[\s^2^(Fo^2^)+(0.0917P)^2^+7.9831P] where P=(Fo^2^+2Fc^2^)/3'
_refine_ls_weighting_scheme calc
_refine_ls_wR_factor_gt 0.1549
_refine_ls_wR_factor_ref 0.1572
_reflns_Friedel_coverage 0.000
_reflns_number_gt 1529
_reflns_number_total 1696
_reflns_threshold_expression 'I > 2\s(I)'
_cod_data_source_file c4cc03774j2.cif
_cod_data_source_block mo_20111205D_0m
_cod_original_cell_volume 876.7(4)
_cod_database_code 7115574
_shelx_space_group_comment
;
The symmetry employed for this shelxl refinement is uniquely defined
by the following loop, which should always be used as a source of
symmetry information in preference to the above space-group names.
They are only intended as comments.
;
_shelx_estimated_absorpt_t_min 0.258
_shelx_estimated_absorpt_t_max 0.469
_shelxl_version_number 2013-4

loop_
_space_group_symop_operation_xyz
'x, y, z'
'-x, y+1/2, -z+1/2'
'-x, -y, -z'
'x, -y-1/2, z-1/2'

loop_
_atom_site_label
_atom_site_type_symbol
_atom_site_fract_x
_atom_site_fract_y
_atom_site_fract_z
_atom_site_U_iso_or_equiv
_atom_site_adp_type
_atom_site_occupancy
_atom_site_site_symmetry_order
_atom_site_calc_flag
_atom_site_refinement_flags_posn
_atom_site_refinement_flags_adp
Cu1 Cu 0.02159(5) 0.30976(8) 0.45225(9) 0.0089(3) Uani 1 1 d . .
Br1 Br 0.44842(6) -0.12351(16) 0.18980(16) 0.0548(4) Uani 1 1 d . .
P1 P 0.09954(10) -0.04482(17) 0.3857(2) 0.0079(4) Uani 1 1 d . .
S1 S 0.25990(11) -0.1702(2) 0.2384(3) 0.0219(4) Uani 1 1 d . .
O1 O 0.0855(3) 0.0997(5) 0.5224(6) 0.0105(8) Uani 1 1 d . .
O2 O 0.0806(3) -0.2267(5) 0.4570(6) 0.0102(8) Uani 1 1 d . .
O3 O 0.0473(3) -0.0091(5) 0.1931(5) 0.0106(8) Uani 1 1 d . .
O1W O 0.1255(3) 0.4209(5) 0.3863(6) 0.0130(9) Uani 1 1 d . .
H1WA H 0.1333 0.5257 0.4249 0.016 Uiso 1 1 d R U
H1WB H 0.1094 0.4189 0.2697 0.016 Uiso 1 1 d R U
C1 C 0.2103(4) -0.0311(7) 0.3713(9) 0.0121(12) Uani 1 1 d . .
C2 C 0.2648(5) 0.0956(9) 0.4498(11) 0.0256(16) Uani 1 1 d . .
H1A H 0.2490 0.1829 0.5256 0.031 Uiso 1 1 calc R U
C3 C 0.3481(5) 0.0825(11) 0.4057(13) 0.0323(18) Uani 1 1 d . .
H3 H 0.3930 0.1583 0.4492 0.039 Uiso 1 1 calc R U
C4 C 0.3535(5) -0.0544(10) 0.2924(11) 0.0264(16) Uani 1 1 d . .

loop_
_atom_site_aniso_label
_atom_site_aniso_U_11
_atom_site_aniso_U_22
_atom_site_aniso_U_33
_atom_site_aniso_U_23
_atom_site_aniso_U_13
_atom_site_aniso_U_12
Cu1 0.0132(5) 0.0035(4) 0.0098(4) 0.0010(2) 0.0011(3) 0.0007(2)
Br1 0.0226(5) 0.0783(8) 0.0691(8) -0.0210(6) 0.0240(5) -0.0026(4)
P1 0.0115(8) 0.0025(7) 0.0093(7) 0.0001(5) 0.0003(6) 0.0000(5)
S1 0.0160(9) 0.0244(9) 0.0261(9) -0.0110(7) 0.0058(7) -0.0002(6)
O1 0.016(2) 0.0058(19) 0.0090(19) -0.0023(15) 0.0016(17) -0.0011(15)
O2 0.012(2) 0.0066(19) 0.0120(19) 0.0008(16) 0.0026(17) -0.0017(15)
O3 0.016(2) 0.0056(19) 0.0089(19) -0.0007(15) -0.0015(17) -0.0018(15)
O1W 0.019(2) 0.010(2) 0.011(2) 0.0006(16) 0.0029(17) 0.0004(16)
C1 0.012(3) 0.010(3) 0.015(3) 0.000(2) 0.002(2) 0.001(2)
C2 0.027(4) 0.014(3) 0.037(4) -0.010(3) 0.007(3) -0.002(3)
C3 0.014(4) 0.032(4) 0.050(5) -0.011(4) 0.003(3) -0.012(3)
C4 0.017(4) 0.029(4) 0.034(4) 0.001(3) 0.007(3) 0.000(3)

loop_
_atom_type_symbol
_atom_type_description
_atom_type_scat_dispersion_real
_atom_type_scat_dispersion_imag
_atom_type_scat_source
C C 0.0033 0.0016 'International Tables Vol C Tables 4.2.6.8 and 6.1.1.4'
H H 0.0000 0.0000 'International Tables Vol C Tables 4.2.6.8 and 6.1.1.4'
O O 0.0106 0.0060 'International Tables Vol C Tables 4.2.6.8 and 6.1.1.4'
P P 0.1023 0.0942 'International Tables Vol C Tables 4.2.6.8 and 6.1.1.4'
S S 0.1246 0.1234 'International Tables Vol C Tables 4.2.6.8 and 6.1.1.4'
Cu Cu 0.3201 1.2651 'International Tables Vol C Tables 4.2.6.8 and 6.1.1.4'
Br Br -0.2901 2.4595 'International Tables Vol C Tables 4.2.6.8 and 6.1.1.4'

loop_
_geom_angle_atom_site_label_1
_geom_angle_atom_site_label_2
_geom_angle_atom_site_label_3
_geom_angle
_geom_angle_site_symmetry_1
_geom_angle_site_symmetry_3
O1 Cu1 O3 162.63(17) . 2
O1 Cu1 O2 94.04(17) . 3_556
O3 Cu1 O2 89.74(17) 2 3_556
O1 Cu1 O1W 89.86(18) . .
O3 Cu1 O1W 88.62(18) 2 .
O2 Cu1 O1W 171.94(17) 3_556 .
O1 Cu1 O3 109.17(16) . 4_566
O3 Cu1 O3 87.75(16) 2 4_566
O2 Cu1 O3 89.93(16) 3_556 4_566
O1W Cu1 O3 82.12(16) . 4_566
O2 P1 O3 111.7(2) . .
O2 P1 O1 111.5(2) . .
O3 P1 O1 111.0(2) . .
O2 P1 C1 109.2(3) . .
O3 P1 C1 108.4(3) . .
O1 P1 C1 104.7(3) . .
C4 S1 C1 91.0(3) . .
P1 O1 Cu1 123.7(3) . .
P1 O2 Cu1 129.2(3) . 3_556
P1 O3 Cu1 122.5(2) . 2_545
P1 O3 Cu1 144.7(2) . 4_565
Cu1 O3 Cu1 92.25(16) 2_545 4_565
Cu1 O1W H1WA 113.5 . .
Cu1 O1W H1WB 97.0 . .
H1WA O1W H1WB 110.8 . .
C2 C1 S1 111.0(5) . .
C2 C1 P1 125.4(5) . .
S1 C1 P1 123.5(4) . .
C1 C2 C3 113.9(6) . .
C1 C2 H1A 123.1 . .
C3 C2 H1A 123.1 . .
C4 C3 C2 110.9(7) . .
C4 C3 H3 124.5 . .
C2 C3 H3 124.5 . .
C3 C4 S1 113.3(6) . .
C3 C4 Br1 127.4(6) . .
S1 C4 Br1 119.3(4) . .

loop_
_geom_bond_atom_site_label_1
_geom_bond_atom_site_label_2
_geom_bond_distance
_geom_bond_site_symmetry_2
Cu1 O1 1.919(4) .
Cu1 O3 1.960(4) 2
Cu1 O2 1.965(4) 3_556
Cu1 O1W 1.991(4) .
Cu1 O3 2.314(4) 4_566
Br1 C4 1.877(7) .
P1 O2 1.531(4) .
P1 O3 1.534(4) .
P1 O1 1.534(4) .
P1 C1 1.786(6) .
S1 C4 1.716(8) .
S1 C1 1.723(6) .
O2 Cu1 1.965(4) 3_556
O3 Cu1 1.960(4) 2_545
O3 Cu1 2.314(4) 4_565
O1W H1WA 0.8500 .
O1W H1WB 0.8500 .
C1 C2 1.357(9) .
C2 C3 1.422(11) .
C2 H1A 0.9300 .
C3 C4 1.347(11) .
C3 H3 0.9300 .

loop_
_geom_torsion_atom_site_label_1
_geom_torsion_atom_site_label_2
_geom_torsion_atom_site_label_3
_geom_torsion_atom_site_label_4
_geom_torsion
_geom_torsion_site_symmetry_4
O2 P1 O1 Cu1 -132.0(3) .
O3 P1 O1 Cu1 -6.7(4) .
C1 P1 O1 Cu1 110.1(3) .
O3 P1 O2 Cu1 -73.1(4) 3_556
O1 P1 O2 Cu1 51.8(4) 3_556
C1 P1 O2 Cu1 167.1(3) 3_556
O2 P1 O3 Cu1 -8.1(4) 2_545
O1 P1 O3 Cu1 -133.3(3) 2_545
C1 P1 O3 Cu1 112.2(3) 2_545
O2 P1 O3 Cu1 -177.5(4) 4_565
O1 P1 O3 Cu1 57.3(5) 4_565
C1 P1 O3 Cu1 -57.2(5) 4_565
C4 S1 C1 C2 0.2(6) .
C4 S1 C1 P1 175.5(4) .
O2 P1 C1 C2 -126.5(6) .
O3 P1 C1 C2 111.6(6) .
O1 P1 C1 C2 -7.0(7) .
O2 P1 C1 S1 58.8(5) .
O3 P1 C1 S1 -63.0(4) .
O1 P1 C1 S1 178.4(4) .
S1 C1 C2 C3 -0.5(9) .
P1 C1 C2 C3 -175.7(6) .
C1 C2 C3 C4 0.6(11) .
C2 C3 C4 S1 -0.5(10) .
C2 C3 C4 Br1 178.2(6) .
C1 S1 C4 C3 0.2(7) .
C1 S1 C4 Br1 -178.6(5) .
